data_2211838
loop_
_publ_author_name
'Bambagiotti-Alberti, Massimo'
'Bruni, Bruno'
'Di Vaira, Massimo'
'Giannellini, Valerio'

_publ_section_title
;
 (2,4-Dichlorophenyl)methanol
;
_journal_coeditor_code HB2233
_journal_issue 1
_journal_name_full 'Acta Crystallographica Section E'
_journal_page_first o275
_journal_page_last o276
_journal_paper_doi 10.1107/S1600536806053086
_journal_volume 63
_journal_year 2007
_chemical_formula_iupac 'C7 H6 Cl2 O'
_chemical_formula_moiety 'C7 H6 Cl2 O'
_chemical_formula_sum 'C7 H6 Cl2 O'
_chemical_formula_weight 177.02
_chemical_name_common '2,4-Dichlorobenzyl alcohol'
_chemical_name_systematic
;
(2,4-Dichlorophenyl)methanol
;
_space_group_IT_number 14
_symmetry_cell_setting monoclinic
_symmetry_space_group_name_Hall '-P 2ybc'
_symmetry_space_group_name_H-M 'P 1 21/c 1'
_atom_sites_solution_hydrogens geom
_atom_sites_solution_primary direct
_atom_sites_solution_secondary difmap
_cell_angle_alpha 90.00
_cell_angle_beta 96.852(8)
_cell_angle_gamma 90.00
_cell_formula_units_Z 8
_cell_length_a 4.7361(4)
_cell_length_b 12.8179(13)
_cell_length_c 24.853(2)
_cell_measurement_reflns_used 2776
_cell_measurement_temperature 296(2)
_cell_measurement_theta_max 44.5
_cell_measurement_theta_min 8.8
_cell_volume 1498.0(2)
_computing_cell_refinement 'CrysAlis CCD'
_computing_data_collection 'CrysAlis CCD (Oxford Diffraction, 2006)'
_computing_data_reduction 'CrysAlis RED (Oxford Diffraction, 2006)'
_computing_molecular_graphics 'ORTEP-3 (Farrugia, 1997)'
_computing_publication_material SHELXL97
_computing_structure_refinement 'SHELXL97 (Sheldrick, 1997)'
_computing_structure_solution 'SIR97 (Altomare <i>et al.</i>,  1999)'
_diffrn_ambient_temperature 296(2)
_diffrn_measured_fraction_theta_full 0.995
_diffrn_measured_fraction_theta_max 0.995
_diffrn_measurement_device_type 'Oxford Diffraction Excalibur PX Ultra CCD'
_diffrn_measurement_method \w
_diffrn_radiation_monochromator 'Oxford Diffraction, Enhance ULTRA assembly'
_diffrn_radiation_source 'fine-focus sealed tube'
_diffrn_radiation_type CuK\a
_diffrn_radiation_wavelength 1.54180
_diffrn_reflns_av_R_equivalents 0.0273
_diffrn_reflns_av_sigmaI/netI 0.0174
_diffrn_reflns_limit_h_max 5
_diffrn_reflns_limit_h_min -5
_diffrn_reflns_limit_k_max 15
_diffrn_reflns_limit_k_min -15
_diffrn_reflns_limit_l_max 28
_diffrn_reflns_limit_l_min -28
_diffrn_reflns_number 15434
_diffrn_reflns_theta_full 64.89
_diffrn_reflns_theta_max 64.89
_diffrn_reflns_theta_min 3.89
_diffrn_standards_decay_% 0
_diffrn_standards_number 0
_exptl_absorpt_coefficient_mu 7.166
_exptl_absorpt_correction_T_max 1.194
_exptl_absorpt_correction_T_min 0.502
_exptl_absorpt_correction_type multi-scan
_exptl_absorpt_process_details '(ABSPACK; Oxford Diffraction, 2006)'
_exptl_crystal_colour colorless
_exptl_crystal_density_diffrn 1.570
_exptl_crystal_density_method 'not measured'
_exptl_crystal_description 'elongated prism'
_exptl_crystal_F_000 720
_exptl_crystal_size_max 0.60
_exptl_crystal_size_mid 0.20
_exptl_crystal_size_min 0.10
_refine_diff_density_max 0.310
_refine_diff_density_min -0.235
_refine_ls_extinction_method none
_refine_ls_goodness_of_fit_ref 0.952
_refine_ls_hydrogen_treatment mixed
_refine_ls_matrix_type full
_refine_ls_number_parameters 188
_refine_ls_number_reflns 2543
_refine_ls_number_restraints 2
_refine_ls_restrained_S_all 0.952
_refine_ls_R_factor_all 0.0361
_refine_ls_R_factor_gt 0.0270
_refine_ls_shift/su_max 0.001
_refine_ls_shift/su_mean 0.000
_refine_ls_structure_factor_coef Fsqd
_refine_ls_weighting_details 'calc w=1/[\s^2^(Fo^2^)+(0.0549P)^2^+] where P=(Fo^2^+2Fc^2^)/3'
_refine_ls_weighting_scheme calc
_refine_ls_wR_factor_gt 0.0717
_refine_ls_wR_factor_ref 0.0740
_reflns_number_gt 1967
_reflns_number_total 2543
_reflns_threshold_expression I>2\s(I)
_cod_data_source_file hb2233.cif
_cod_data_source_block I
_cod_original_sg_symbol_H-M 'P 21/c'
_cod_database_code 2211838
_cod_database_fobs_code 2211838

loop_
_symmetry_equiv_pos_as_xyz
'x, y, z'
'-x, y+1/2, -z+1/2'
'-x, -y, -z'
'x, -y-1/2, z-1/2'

loop_
_atom_site_type_symbol
_atom_site_label
_atom_site_fract_x
_atom_site_fract_y
_atom_site_fract_z
_atom_site_U_iso_or_equiv
_atom_site_adp_type
_atom_site_calc_flag
_atom_site_refinement_flags
_atom_site_occupancy
O O1 -0.3412(2) -0.33182(9) 0.08544(6) 0.0332(3) Uani d D 1
H H1 -0.199(4) -0.3001(17) 0.0849(9) 0.050 Uiso d D 1
C C1 -0.0724(3) -0.49377(12) 0.10396(7) 0.0218(4) Uani d . 1
C C2 0.0037(3) -0.59531(13) 0.09104(7) 0.0218(4) Uani d . 1
C C3 0.2162(3) -0.65071(13) 0.12152(7) 0.0232(4) Uani d . 1
H H3 0.2627 -0.7181 0.1118 0.028 Uiso calc R 1
C C4 0.3576(3) -0.60303(13) 0.16687(7) 0.0243(4) Uani d . 1
C C5 0.2897(3) -0.50290(13) 0.18159(7) 0.0265(4) Uani d . 1
H H5 0.3866 -0.4717 0.2122 0.032 Uiso calc R 1
C C6 0.0750(3) -0.44973(13) 0.15009(7) 0.0248(4) Uani d . 1
H H6 0.0283 -0.3826 0.1601 0.030 Uiso calc R 1
C C7 -0.3027(3) -0.43578(12) 0.06862(8) 0.0260(4) Uani d . 1
H H7A -0.2555 -0.4351 0.0317 0.031 Uiso calc R 1
H H7B -0.4806 -0.4732 0.0687 0.031 Uiso calc R 1
Cl Cl1 -0.17824(9) -0.65641(3) 0.034290(18) 0.03096(14) Uani d . 1
Cl Cl2 0.62473(8) -0.67190(3) 0.206185(18) 0.03257(14) Uani d . 1
O O2 0.1639(2) -0.22837(9) 0.09230(5) 0.0291(3) Uani d D 1
H H2 0.302(4) -0.2614(16) 0.0895(9) 0.044 Uiso d D 1
C C8 0.4364(3) -0.06667(12) 0.10795(7) 0.0213(4) Uani d . 1
C C9 0.5049(3) 0.03553(13) 0.09494(7) 0.0210(4) Uani d . 1
C C10 0.7181(3) 0.09214(13) 0.12465(7) 0.0230(4) Uani d . 1
H H10 0.7607 0.1598 0.1148 0.028 Uiso calc R 1
C C11 0.8656(3) 0.04490(13) 0.16950(7) 0.0234(4) Uani d . 1
C C12 0.8060(3) -0.05590(13) 0.18422(7) 0.0261(4) Uani d . 1
H H12 0.9085 -0.0868 0.2143 0.031 Uiso calc R 1
C C13 0.5905(3) -0.11035(13) 0.15341(7) 0.0242(4) Uani d . 1
H H13 0.5484 -0.1779 0.1635 0.029 Uiso calc R 1
C C14 0.2031(3) -0.12562(12) 0.07371(7) 0.0233(4) Uani d . 1
H H14A 0.0261 -0.0875 0.0735 0.028 Uiso calc R 1
H H14B 0.2485 -0.1287 0.0367 0.028 Uiso calc R 1
Cl Cl3 0.31036(9) 0.09630(3) 0.039398(17) 0.02877(13) Uani d . 1
Cl Cl4 1.13120(9) 0.11571(3) 0.208107(19) 0.03236(14) Uani d . 1

loop_
_atom_site_aniso_label
_atom_site_aniso_U_11
_atom_site_aniso_U_22
_atom_site_aniso_U_33
_atom_site_aniso_U_12
_atom_site_aniso_U_13
_atom_site_aniso_U_23
O1 0.0187(7) 0.0205(6) 0.0604(10) 0.0008(5) 0.0048(6) -0.0011(6)
C1 0.0179(9) 0.0217(8) 0.0269(10) -0.0019(7) 0.0079(7) 0.0015(7)
C2 0.0209(9) 0.0233(8) 0.0216(9) -0.0034(7) 0.0048(7) -0.0023(7)
C3 0.0208(9) 0.0216(8) 0.0281(10) -0.0007(7) 0.0068(8) 0.0000(7)
C4 0.0186(9) 0.0275(9) 0.0269(10) -0.0014(7) 0.0038(7) 0.0047(7)
C5 0.0266(9) 0.0280(9) 0.0251(10) -0.0063(7) 0.0043(8) -0.0039(8)
C6 0.0249(9) 0.0210(8) 0.0299(10) -0.0020(7) 0.0086(7) -0.0031(7)
C7 0.0210(9) 0.0222(8) 0.0346(11) -0.0005(7) 0.0033(7) -0.0002(8)
Cl1 0.0332(3) 0.0275(2) 0.0302(3) 0.00046(17) -0.00469(19) -0.00542(18)
Cl2 0.0256(3) 0.0349(3) 0.0354(3) 0.00205(17) -0.0042(2) 0.00320(19)
O2 0.0198(6) 0.0211(6) 0.0467(8) -0.0009(5) 0.0051(6) -0.0021(6)
C8 0.0172(8) 0.0235(8) 0.0245(10) 0.0013(6) 0.0073(7) -0.0021(7)
C9 0.0192(9) 0.0228(8) 0.0216(9) 0.0043(6) 0.0039(7) 0.0018(7)
C10 0.0209(9) 0.0218(8) 0.0274(10) 0.0005(7) 0.0068(7) 0.0001(7)
C11 0.0172(9) 0.0271(9) 0.0258(10) -0.0013(7) 0.0028(7) -0.0052(7)
C12 0.0241(9) 0.0303(9) 0.0237(10) 0.0054(7) 0.0019(7) 0.0016(8)
C13 0.0246(9) 0.0210(8) 0.0281(10) 0.0003(7) 0.0076(8) 0.0011(7)
C14 0.0191(9) 0.0240(8) 0.0270(10) 0.0000(7) 0.0039(7) -0.0010(7)
Cl3 0.0292(3) 0.0283(2) 0.0276(3) 0.00328(17) -0.00126(18) 0.00402(18)
Cl4 0.0238(3) 0.0354(3) 0.0361(3) -0.00426(17) -0.00373(19) -0.00466(19)

loop_
_atom_type_symbol
_atom_type_description
_atom_type_scat_dispersion_real
_atom_type_scat_dispersion_imag
_atom_type_scat_source
C C 0.0181 0.0091 'International Tables Vol C Tables 4.2.6.8 and 6.1.1.4'
H H 0.0000 0.0000 'International Tables Vol C Tables 4.2.6.8 and 6.1.1.4'
Cl Cl 0.3639 0.7018 'International Tables Vol C Tables 4.2.6.8 and 6.1.1.4'
O O 0.0492 0.0322 'International Tables Vol C Tables 4.2.6.8 and 6.1.1.4'

loop_
_geom_angle_atom_site_label_1
_geom_angle_atom_site_label_2
_geom_angle_atom_site_label_3
_geom_angle
_geom_angle_publ_flag
C7 O1 H1 110.0(17) ?
C6 C1 C2 116.74(15) y
C6 C1 C7 122.44(14) ?
C2 C1 C7 120.82(15) ?
C3 C2 C1 122.92(16) y
C3 C2 Cl1 117.96(13) ?
C1 C2 Cl1 119.12(13) ?
C2 C3 C4 118.03(15) ?
C2 C3 H3 121.0 ?
C4 C3 H3 121.0 ?
C3 C4 C5 121.35(16) y
C3 C4 Cl2 118.79(13) ?
C5 C4 Cl2 119.86(14) ?
C4 C5 C6 119.02(16) ?
C4 C5 H5 120.5 ?
C6 C5 H5 120.5 ?
C5 C6 C1 121.93(15) ?
C5 C6 H6 119.0 ?
C1 C6 H6 119.0 ?
O1 C7 C1 113.64(14) ?
O1 C7 H7A 108.8 ?
C1 C7 H7A 108.8 ?
O1 C7 H7B 108.8 ?
C1 C7 H7B 108.8 ?
H7A C7 H7B 107.7 ?
C14 O2 H2 109.1(16) ?
C13 C8 C9 116.91(15) y
C13 C8 C14 122.28(15) ?
C9 C8 C14 120.81(15) ?
C10 C9 C8 122.92(15) y
C10 C9 Cl3 118.03(13) ?
C8 C9 Cl3 119.04(13) ?
C11 C10 C9 117.84(15) ?
C11 C10 H10 121.1 ?
C9 C10 H10 121.1 ?
C12 C11 C10 121.58(16) y
C12 C11 Cl4 119.87(13) ?
C10 C11 Cl4 118.55(13) ?
C11 C12 C13 118.95(16) ?
C11 C12 H12 120.5 ?
C13 C12 H12 120.5 ?
C8 C13 C12 121.79(16) ?
C8 C13 H13 119.1 ?
C12 C13 H13 119.1 ?
O2 C14 C8 113.35(14) ?
O2 C14 H14A 108.9 ?
C8 C14 H14A 108.9 ?
O2 C14 H14B 108.9 ?
C8 C14 H14B 108.9 ?
H14A C14 H14B 107.7 ?

loop_
_geom_bond_atom_site_label_1
_geom_bond_atom_site_label_2
_geom_bond_distance
_geom_bond_publ_flag
C7 O1 1.415(2) y
O1 H1 0.786(17) ?
C1 C6 1.389(2) ?
C1 C2 1.398(2) ?
C1 C7 1.512(2) y
C2 C3 1.382(2) ?
C2 Cl1 1.7480(17) y
C3 C4 1.383(2) ?
C3 H3 0.9300 ?
C4 C5 1.383(2) ?
C4 Cl2 1.7434(17) y
C5 C6 1.386(2) ?
C5 H5 0.9300 ?
C6 H6 0.9300 ?
C7 H7A 0.9700 ?
C7 H7B 0.9700 ?
C14 O2 1.415(2) y
O2 H2 0.789(17) ?
C8 C13 1.388(2) ?
C8 C9 1.397(2) ?
C8 C14 1.514(2) y
C9 C10 1.383(2) ?
C9 Cl3 1.7487(16) y
C10 C11 1.383(2) ?
C10 H10 0.9300 ?
C11 C12 1.381(2) ?
C11 Cl4 1.7432(17) y
C12 C13 1.389(2) ?
C12 H12 0.9300 ?
C13 H13 0.9300 ?
C14 H14A 0.9700 ?
C14 H14B 0.9700 ?

loop_
_geom_hbond_atom_site_label_D
_geom_hbond_atom_site_label_H
_geom_hbond_atom_site_label_A
_geom_hbond_site_symmetry_A
_geom_hbond_distance_DH
_geom_hbond_distance_HA
_geom_hbond_distance_DA
_geom_hbond_angle_DHA
_geom_hbond_publ_flag
O1 H1 O2 . 0.786(17) 1.941(17) 2.7228(16) 173(2) y
O2 H2 O1 1_655 0.789(17) 1.929(17) 2.7158(16) 175(2) y

loop_
_geom_torsion_atom_site_label_1
_geom_torsion_atom_site_label_2
_geom_torsion_atom_site_label_3
_geom_torsion_atom_site_label_4
_geom_torsion
C6 C1 C2 C3 -0.7(2)
C7 C1 C2 C3 178.80(15)
C6 C1 C2 Cl1 178.70(12)
C7 C1 C2 Cl1 -1.8(2)
C1 C2 C3 C4 0.3(2)
Cl1 C2 C3 C4 -179.09(12)
C2 C3 C4 C5 0.0(2)
C2 C3 C4 Cl2 179.55(12)
C3 C4 C5 C6 0.1(2)
Cl2 C4 C5 C6 -179.45(12)
C4 C5 C6 C1 -0.5(2)
C2 C1 C6 C5 0.8(2)
C7 C1 C6 C5 -178.70(15)
C6 C1 C7 O1 3.2(2)
C2 C1 C7 O1 -176.25(14)
C13 C8 C9 C10 1.0(2)
C14 C8 C9 C10 -179.32(14)
C13 C8 C9 Cl3 -177.95(12)
C14 C8 C9 Cl3 1.8(2)
C8 C9 C10 C11 -0.8(2)
Cl3 C9 C10 C11 178.09(12)
C9 C10 C11 C12 0.7(2)
C9 C10 C11 Cl4 -178.97(12)
C10 C11 C12 C13 -0.7(3)
Cl4 C11 C12 C13 178.98(12)
C9 C8 C13 C12 -0.9(2)
C14 C8 C13 C12 179.36(15)
C11 C12 C13 C8 0.8(3)
C13 C8 C14 O2 -0.9(2)
C9 C8 C14 O2 179.35(14)

loop_
_cod_related_entry_id
_cod_related_entry_database
_cod_related_entry_code
1 ChemSpider 14918
